data_2213102
loop_
_publ_author_name
'Zheng, Chun-Fang'
'Yao, Shang-Qing '
'Wan, Wen'
'Hao, Jian'

_publ_section_title
;
 3\b-Hydroxy-14\b-androsta-5,15-dien-17-one
;
_journal_coeditor_code AT2272
_journal_issue 5
_journal_name_full 'Acta Crystallographica Section E'
_journal_page_first o2651
_journal_page_last o2651
_journal_paper_doi 10.1107/S1600536807018806
_journal_volume 63
_journal_year 2007
_chemical_formula_iupac 'C19 H26 O2'
_chemical_formula_moiety 'C19 H26 O2'
_chemical_formula_sum 'C19 H26 O2'
_chemical_formula_weight 286.40
_chemical_name_systematic
;
3\b-Hydroxy-14\b-androsta-5,15-dien-17-one
;
_space_group_IT_number 4
_symmetry_cell_setting monoclinic
_symmetry_space_group_name_Hall 'P 2yb'
_symmetry_space_group_name_H-M 'P 1 21 1'
_atom_sites_solution_hydrogens geom
_atom_sites_solution_primary direct
_atom_sites_solution_secondary difmap
_audit_creation_method SHELXL-97
_cell_angle_alpha 90.00
_cell_angle_beta 98.4130(10)
_cell_angle_gamma 90.00
_cell_formula_units_Z 2
_cell_length_a 5.9984(8)
_cell_length_b 11.4923(14)
_cell_length_c 11.5350(14)
_cell_measurement_reflns_used 2564
_cell_measurement_temperature 273(2)
_cell_measurement_theta_max 27.45
_cell_measurement_theta_min 2.52
_cell_volume 786.61(17)
_computing_cell_refinement SMART
_computing_data_collection 'SMART (Bruker, 2000)'
_computing_data_reduction 'SAINT (Bruker, 2000)'
_computing_molecular_graphics 'SHELXTL (Sheldrick, 2000)'
_computing_publication_material SHELXTL
_computing_structure_refinement 'SHELXL97 (Sheldrick, 1997)'
_computing_structure_solution 'SHELXS97 (Sheldrick, 1997)'
_diffrn_ambient_temperature 273(2)
_diffrn_measured_fraction_theta_full 0.996
_diffrn_measured_fraction_theta_max 0.996
_diffrn_measurement_device_type 'Bruker SMART CCD area-detector'
_diffrn_measurement_method '\f and \w'
_diffrn_radiation_monochromator graphite
_diffrn_radiation_source 'fine-focus sealed tube'
_diffrn_radiation_type MoK\a
_diffrn_radiation_wavelength 0.71073
_diffrn_reflns_av_R_equivalents 0.0151
_diffrn_reflns_av_sigmaI/netI 0.0157
_diffrn_reflns_limit_h_max 6
_diffrn_reflns_limit_h_min -7
_diffrn_reflns_limit_k_max 13
_diffrn_reflns_limit_k_min -9
_diffrn_reflns_limit_l_max 13
_diffrn_reflns_limit_l_min -13
_diffrn_reflns_number 4092
_diffrn_reflns_theta_full 25.00
_diffrn_reflns_theta_max 25.00
_diffrn_reflns_theta_min 2.52
_exptl_absorpt_coefficient_mu 0.076
_exptl_absorpt_correction_T_max 0.9812
_exptl_absorpt_correction_T_min 0.9775
_exptl_absorpt_correction_type multi-scan
_exptl_absorpt_process_details '(SADABS; Sheldrick, 1996)'
_exptl_crystal_colour colorless
_exptl_crystal_density_diffrn 1.209
_exptl_crystal_density_method 'not measured'
_exptl_crystal_description block
_exptl_crystal_F_000 312
_exptl_crystal_size_max 0.30
_exptl_crystal_size_mid 0.30
_exptl_crystal_size_min 0.25
_refine_diff_density_max 0.156
_refine_diff_density_min -0.110
_refine_ls_extinction_coef 0.026(3)
_refine_ls_extinction_expression Fc^*^=kFc[1+0.001xFc^2^\l^3^/sin(2\q)]^-1/4^
_refine_ls_extinction_method SHELXL97
_refine_ls_goodness_of_fit_ref 1.119
_refine_ls_hydrogen_treatment constr
_refine_ls_matrix_type full
_refine_ls_number_parameters 194
_refine_ls_number_reflns 1460
_refine_ls_number_restraints 1
_refine_ls_restrained_S_all 1.119
_refine_ls_R_factor_all 0.0302
_refine_ls_R_factor_gt 0.0284
_refine_ls_shift/su_max 0.000
_refine_ls_shift/su_mean 0.000
_refine_ls_structure_factor_coef Fsqd
_refine_ls_weighting_details 'calc w=1/[\s^2^(Fo^2^)+(0.028P)^2^+0.0991P] where P=(Fo^2^+2Fc^2^)/3'
_refine_ls_weighting_scheme calc
_refine_ls_wR_factor_gt 0.0666
_refine_ls_wR_factor_ref 0.0673
_reflns_number_gt 1384
_reflns_number_total 1460
_reflns_threshold_expression I>2\s(I)
_cod_data_source_file at2272.cif
_cod_data_source_block I
_cod_depositor_comments
;
The following automatic conversions were performed:
'_symmetry_cell_setting' value 'Monoclinic' changed to 'monoclinic'
according to '/home/saulius/struct/CIF-dictionaries/cif_core.dic'
dictionary named 'cif_core.dic' version 2.4.1 from 2010-06-29.

Automatic conversion script
Id: cif_fix_enum 1527 2010-12-29 10:47:43Z saulius 

The following automatic conversions were performed:

'_symmetry_cell_setting' value 'Monoclinic' changed to 'monoclinic'
according to /home/saulius/struct/CIF-dictionaries/cif_core.dic
dictionary named 'cif_core.dic' version 2.4.1 from 2010-06-29.

Automatic conversion script
Id: cif_fix_values 1715 2011-07-08 13:25:40Z adriana 
;
_cod_original_sg_symbol_H-M 'P 21'
_cod_database_code 2213102
_cod_database_fobs_code 2213102

loop_
_symmetry_equiv_pos_as_xyz
'x, y, z'
'-x, y+1/2, -z'

loop_
_atom_site_type_symbol
_atom_site_label
_atom_site_fract_x
_atom_site_fract_y
_atom_site_fract_z
_atom_site_U_iso_or_equiv
_atom_site_adp_type
_atom_site_calc_flag
_atom_site_refinement_flags
_atom_site_occupancy
O O2 0.0766(3) 0.92718(15) 0.65893(15) 0.0641(5) Uani d . 1
O O1 0.0741(4) 0.05263(15) 0.88264(17) 0.0693(5) Uani d . 1
H H1 0.0881 0.0018 0.8343 0.104 Uiso calc R 1
C C8 0.4141(3) 0.54983(17) 0.69129(16) 0.0332(4) Uani d . 1
H H8 0.5373 0.5563 0.7569 0.040 Uiso calc R 1
C C9 0.1990(3) 0.52163(16) 0.74278(15) 0.0310(4) Uani d . 1
H H9 0.0854 0.4996 0.6765 0.037 Uiso calc R 1
C C14 0.3967(3) 0.66663(18) 0.62660(16) 0.0373(5) Uani d . 1
H H14 0.5392 0.6802 0.5967 0.045 Uiso calc R 1
C C5 0.3398(3) 0.31637(17) 0.76381(16) 0.0345(4) Uani d . 1
C C7 0.4703(3) 0.44943(19) 0.61473(17) 0.0418(5) Uani d . 1
H H7A 0.3727 0.4529 0.5399 0.050 Uiso calc R 1
H H7B 0.6247 0.4573 0.6000 0.050 Uiso calc R 1
C C3 0.0842(4) 0.16448(19) 0.82944(19) 0.0466(5) Uani d . 1
H H3 -0.0094 0.1632 0.7523 0.056 Uiso calc R 1
C C10 0.2314(3) 0.41454(16) 0.82460(15) 0.0313(4) Uani d . 1
C C19 0.3807(4) 0.4429(2) 0.94150(16) 0.0434(5) Uani d . 1
H H19A 0.4125 0.3726 0.9858 0.065 Uiso calc R 1
H H19B 0.3032 0.4965 0.9854 0.065 Uiso calc R 1
H H19C 0.5193 0.4772 0.9261 0.065 Uiso calc R 1
C C2 -0.0080(4) 0.2544(2) 0.90441(19) 0.0470(5) Uani d . 1
H H2B 0.0813 0.2553 0.9816 0.056 Uiso calc R 1
H H2A -0.1618 0.2346 0.9133 0.056 Uiso calc R 1
C C6 0.4423(3) 0.33427(18) 0.67060(17) 0.0382(5) Uani d . 1
H H6 0.5015 0.2696 0.6375 0.046 Uiso calc R 1
C C1 -0.0033(3) 0.37422(19) 0.84925(19) 0.0412(5) Uani d . 1
H H1A -0.0591 0.4304 0.9008 0.049 Uiso calc R 1
H H1B -0.1059 0.3743 0.7760 0.049 Uiso calc R 1
C C11 0.1058(4) 0.63047(17) 0.79864(19) 0.0400(5) Uani d . 1
H H11A -0.0271 0.6578 0.7478 0.048 Uiso calc R 1
H H11B 0.0604 0.6087 0.8730 0.048 Uiso calc R 1
C C17 0.1567(4) 0.8350(2) 0.63157(19) 0.0453(5) Uani d . 1
C C13 0.3531(3) 0.77164(18) 0.70425(17) 0.0381(5) Uani d . 1
C C4 0.3239(4) 0.1954(2) 0.8138(2) 0.0473(5) Uani d . 1
H H4A 0.4198 0.1908 0.8890 0.057 Uiso calc R 1
H H4B 0.3785 0.1393 0.7618 0.057 Uiso calc R 1
C C15 0.2089(4) 0.6739(2) 0.52509(17) 0.0473(5) Uani d . 1
H H15 0.1843 0.6178 0.4665 0.057 Uiso calc R 1
C C12 0.2756(4) 0.72926(18) 0.81897(17) 0.0422(5) Uani d . 1
H H12A 0.4059 0.7032 0.8725 0.051 Uiso calc R 1
H H12B 0.2085 0.7939 0.8555 0.051 Uiso calc R 1
C C16 0.0822(4) 0.7676(2) 0.52722(19) 0.0515(6) Uani d . 1
H H16 -0.0374 0.7874 0.4699 0.062 Uiso calc R 1
C C18 0.5541(4) 0.8536(2) 0.7317(2) 0.0513(6) Uani d . 1
H H18A 0.6015 0.8790 0.6599 0.077 Uiso calc R 1
H H18B 0.6759 0.8134 0.7784 0.077 Uiso calc R 1
H H18C 0.5114 0.9198 0.7741 0.077 Uiso calc R 1

loop_
_atom_site_aniso_label
_atom_site_aniso_U_11
_atom_site_aniso_U_22
_atom_site_aniso_U_33
_atom_site_aniso_U_12
_atom_site_aniso_U_13
_atom_site_aniso_U_23
O2 0.0709(11) 0.0462(11) 0.0742(11) 0.0139(9) 0.0077(9) 0.0010(9)
O1 0.0964(14) 0.0402(10) 0.0754(12) -0.0073(10) 0.0256(11) 0.0106(9)
C8 0.0339(10) 0.0377(11) 0.0284(9) 0.0004(8) 0.0059(8) -0.0005(8)
C9 0.0313(9) 0.0341(10) 0.0277(9) 0.0008(8) 0.0049(7) -0.0004(8)
C14 0.0401(11) 0.0419(12) 0.0316(9) -0.0037(9) 0.0105(8) 0.0034(9)
C5 0.0327(10) 0.0338(11) 0.0362(10) 0.0015(8) 0.0019(8) -0.0008(9)
C7 0.0440(11) 0.0475(12) 0.0363(10) 0.0032(10) 0.0140(9) -0.0024(10)
C3 0.0601(14) 0.0348(12) 0.0446(12) -0.0052(10) 0.0069(10) 0.0056(10)
C10 0.0311(9) 0.0332(10) 0.0298(9) 0.0003(8) 0.0054(7) -0.0001(8)
C19 0.0517(12) 0.0470(13) 0.0303(9) -0.0013(11) 0.0019(9) 0.0018(10)
C2 0.0457(12) 0.0468(13) 0.0507(12) -0.0056(11) 0.0148(10) 0.0074(11)
C6 0.0390(11) 0.0366(12) 0.0401(10) 0.0048(9) 0.0094(8) -0.0067(9)
C1 0.0375(11) 0.0406(12) 0.0478(12) 0.0012(9) 0.0140(9) 0.0057(10)
C11 0.0470(12) 0.0347(11) 0.0419(11) 0.0050(9) 0.0190(9) 0.0027(9)
C17 0.0482(12) 0.0405(13) 0.0482(12) -0.0002(11) 0.0109(10) 0.0079(10)
C13 0.0437(11) 0.0351(11) 0.0357(10) -0.0017(9) 0.0070(9) 0.0023(9)
C4 0.0552(13) 0.0372(12) 0.0503(12) 0.0078(10) 0.0110(10) 0.0019(10)
C15 0.0640(14) 0.0477(13) 0.0289(10) -0.0011(11) 0.0023(9) 0.0016(10)
C12 0.0589(13) 0.0342(11) 0.0353(10) 0.0027(10) 0.0133(9) -0.0030(9)
C16 0.0543(13) 0.0542(14) 0.0429(12) 0.0028(12) -0.0031(10) 0.0090(11)
C18 0.0554(13) 0.0476(13) 0.0502(12) -0.0094(11) 0.0056(10) -0.0001(11)

loop_
_atom_type_symbol
_atom_type_description
_atom_type_scat_dispersion_real
_atom_type_scat_dispersion_imag
_atom_type_scat_source
C C 0.0033 0.0000 'International Tables Vol C Tables 4.2.6.8 and 6.1.1.4'
H H 0.0000 0.0000 'International Tables Vol C Tables 4.2.6.8 and 6.1.1.4'
O O 0.0106 0.0000 'International Tables Vol C Tables 4.2.6.8 and 6.1.1.4'

loop_
_geom_angle_atom_site_label_1
_geom_angle_atom_site_label_2
_geom_angle_atom_site_label_3
_geom_angle
_geom_angle_publ_flag
C3 O1 H1 109.5 ?
C7 C8 C14 112.78(15) ?
C7 C8 C9 109.60(16) ?
C14 C8 C9 111.88(16) ?
C7 C8 H8 107.4 ?
C14 C8 H8 107.4 ?
C9 C8 H8 107.4 ?
C8 C9 C10 111.56(15) ?
C8 C9 C11 111.49(15) ?
C10 C9 C11 114.19(14) ?
C8 C9 H9 106.3 ?
C10 C9 H9 106.3 ?
C11 C9 H9 106.3 ?
C15 C14 C8 114.72(17) y
C15 C14 C13 103.69(17) y
C8 C14 C13 113.99(15) y
C15 C14 H14 108.0 ?
C8 C14 H14 108.0 ?
C13 C14 H14 108.0 ?
C6 C5 C4 120.82(18) y
C6 C5 C10 122.44(18) y
C4 C5 C10 116.74(16) ?
C6 C7 C8 111.94(15) ?
C6 C7 H7A 109.2 ?
C8 C7 H7A 109.2 ?
C6 C7 H7B 109.2 ?
C8 C7 H7B 109.2 ?
H7A C7 H7B 107.9 ?
O1 C3 C2 109.22(18) ?
O1 C3 C4 111.22(19) y
C2 C3 C4 109.98(18) ?
O1 C3 H3 108.8 ?
C2 C3 H3 108.8 ?
C4 C3 H3 108.8 ?
C5 C10 C19 109.08(16) ?
C5 C10 C9 109.42(14) ?
C19 C10 C9 111.79(15) ?
C5 C10 C1 108.90(16) ?
C19 C10 C1 109.29(16) ?
C9 C10 C1 108.31(15) ?
C10 C19 H19A 109.5 ?
C10 C19 H19B 109.5 ?
H19A C19 H19B 109.5 ?
C10 C19 H19C 109.5 ?
H19A C19 H19C 109.5 ?
H19B C19 H19C 109.5 ?
C3 C2 C1 110.56(17) ?
C3 C2 H2B 109.5 ?
C1 C2 H2B 109.5 ?
C3 C2 H2A 109.5 ?
C1 C2 H2A 109.5 ?
H2B C2 H2A 108.1 ?
C5 C6 C7 125.50(19) ?
C5 C6 H6 117.3 ?
C7 C6 H6 117.3 ?
C2 C1 C10 114.95(17) ?
C2 C1 H1A 108.5 ?
C10 C1 H1A 108.5 ?
C2 C1 H1B 108.5 ?
C10 C1 H1B 108.5 ?
H1A C1 H1B 107.5 ?
C12 C11 C9 113.13(16) ?
C12 C11 H11A 109.0 ?
C9 C11 H11A 109.0 ?
C12 C11 H11B 109.0 ?
C9 C11 H11B 109.0 ?
H11A C11 H11B 107.8 ?
O2 C17 C16 126.4(2) y
O2 C17 C13 124.9(2) ?
C16 C17 C13 108.71(19) ?
C18 C13 C17 110.03(18) ?
C18 C13 C12 110.16(17) ?
C17 C13 C12 108.41(17) ?
C18 C13 C14 113.96(17) ?
C17 C13 C14 103.66(16) ?
C12 C13 C14 110.33(16) ?
C5 C4 C3 111.97(18) ?
C5 C4 H4A 109.2 ?
C3 C4 H4A 109.2 ?
C5 C4 H4B 109.2 ?
C3 C4 H4B 109.2 ?
H4A C4 H4B 107.9 ?
C16 C15 C14 113.5(2) ?
C16 C15 H15 123.3 ?
C14 C15 H15 123.3 ?
C11 C12 C13 112.48(17) ?
C11 C12 H12A 109.1 ?
C13 C12 H12A 109.1 ?
C11 C12 H12B 109.1 ?
C13 C12 H12B 109.1 ?
H12A C12 H12B 107.8 ?
C15 C16 C17 110.1(2) y
C15 C16 H16 124.9 ?
C17 C16 H16 124.9 ?
C13 C18 H18A 109.5 ?
C13 C18 H18B 109.5 ?
H18A C18 H18B 109.5 ?
C13 C18 H18C 109.5 ?
H18A C18 H18C 109.5 ?
H18B C18 H18C 109.5 ?

loop_
_geom_bond_atom_site_label_1
_geom_bond_atom_site_label_2
_geom_bond_distance
_geom_bond_publ_flag
O2 C17 1.223(3) y
O1 C3 1.429(3) y
O1 H1 0.8200 ?
C8 C7 1.520(3) ?
C8 C14 1.532(3) ?
C8 C9 1.532(3) ?
C8 H8 0.9800 ?
C9 C10 1.546(2) ?
C9 C11 1.549(3) ?
C9 H9 0.9800 ?
C14 C15 1.504(3) ?
C14 C13 1.548(3) ?
C14 H14 0.9800 ?
C5 C6 1.330(3) y
C5 C4 1.513(3) ?
C5 C10 1.523(3) ?
C7 C6 1.492(3) ?
C7 H7A 0.9700 ?
C7 H7B 0.9700 ?
C3 C2 1.504(3) ?
C3 C4 1.518(3) ?
C3 H3 0.9800 ?
C10 C19 1.540(3) ?
C10 C1 1.547(3) ?
C19 H19A 0.9600 ?
C19 H19B 0.9600 ?
C19 H19C 0.9600 ?
C2 C1 1.518(3) ?
C2 H2B 0.9700 ?
C2 H2A 0.9700 ?
C6 H6 0.9300 ?
C1 H1A 0.9700 ?
C1 H1B 0.9700 ?
C11 C12 1.520(3) ?
C11 H11A 0.9700 ?
C11 H11B 0.9700 ?
C17 C16 1.446(3) y
C17 C13 1.527(3) ?
C13 C18 1.526(3) ?
C13 C12 1.544(3) ?
C4 H4A 0.9700 ?
C4 H4B 0.9700 ?
C15 C16 1.320(3) y
C15 H15 0.9300 ?
C12 H12A 0.9700 ?
C12 H12B 0.9700 ?
C16 H16 0.9300 ?
C18 H18A 0.9600 ?
C18 H18B 0.9600 ?
C18 H18C 0.9600 ?

loop_
_geom_hbond_atom_site_label_D
_geom_hbond_atom_site_label_H
_geom_hbond_atom_site_label_A
_geom_hbond_site_symmetry_A
_geom_hbond_distance_DH
_geom_hbond_distance_HA
_geom_hbond_distance_DA
_geom_hbond_angle_DHA
O1 H1 O2 1_545 0.82 2.19 2.958(3) 156.2

loop_
_cod_related_entry_id
_cod_related_entry_database
_cod_related_entry_code
1 ChemSpider 21185262
